data_1566936
loop_
_publ_author_name
'Graziano, Brendan J.'
'Scott, Thais R.'
'Vollmer, Matthew V.'
'Dorantes, Michael J.'
'Young, Jr, Victor G'
'Bill, Eckhard'
'Gagliardi, Laura'
'Lu, Connie C.'

_publ_section_title
;
 One-electron bonds in copper-aluminum and copper-gallium complexes.
;
_journal_issue 22
_journal_name_full 'Chemical science'
_journal_page_first 6525
_journal_page_last 6531
_journal_paper_doi 10.1039/d2sc01998a
_journal_volume 13
_journal_year 2022
_chemical_formula_moiety '2(C39 H60 Cu Ga N4 P3), B12 Cl12'
_chemical_formula_sum 'C78 H120 B12 Cl12 Cu2 Ga2 N8 P6'
_chemical_formula_weight 2177.39
_chemical_name_common '[LGaCu]2B12Cl12'
_chemical_properties_physical Air-sensitive,Moisture-sensitive,Light-sensitive
_space_group_crystal_system trigonal
_space_group_IT_number 165
_space_group_name_Hall '-P 3 2"c'
_space_group_name_H-M_alt 'P -3 c 1'
_atom_sites_solution_hydrogens geom
_audit_creation_method SHELXL-2018/3
_audit_update_record
;
2021-04-08 deposited with the CCDC.	2022-05-05 downloaded from the CCDC.
;
_cell_angle_alpha 90
_cell_angle_beta 90
_cell_angle_gamma 120
_cell_formula_units_Z 3
_cell_length_a 14.9147(15)
_cell_length_b 14.9147(15)
_cell_length_c 26.629(3)
_cell_measurement_reflns_used 9787
_cell_measurement_temperature 100(2)
_cell_measurement_theta_max 35.75
_cell_measurement_theta_min 2.20
_cell_volume 5130.0(9)
_computing_cell_refinement 'SAINT, Bruker'
_computing_data_collection 'APEX3, Bruker'
_computing_data_reduction 'SAINT, Bruker'
_computing_molecular_graphics 'Shelxle-(Rev. 825) (Huebschle, C. B.,2011)'
_computing_structure_refinement 'SHELXL-2018/3 (Sheldrick, 2018)'
_computing_structure_solution 'SHELXT 2014/5 (Sheldrick, 2014)'
_diffrn_ambient_temperature 100(2)
_diffrn_measured_fraction_theta_full 0.997
_diffrn_measured_fraction_theta_max 0.998
_diffrn_measurement_device_type '\f and \w scans'
_diffrn_radiation_type MoK\a
_diffrn_radiation_wavelength 0.71073
_diffrn_reflns_av_R_equivalents 0.0423
_diffrn_reflns_av_unetI/netI 0.0204
_diffrn_reflns_Laue_measured_fraction_full 0.997
_diffrn_reflns_Laue_measured_fraction_max 0.998
_diffrn_reflns_limit_h_max 22
_diffrn_reflns_limit_h_min -22
_diffrn_reflns_limit_k_max 24
_diffrn_reflns_limit_k_min -24
_diffrn_reflns_limit_l_max 44
_diffrn_reflns_limit_l_min -44
_diffrn_reflns_number 87983
_diffrn_reflns_point_group_measured_fraction_full 0.997
_diffrn_reflns_point_group_measured_fraction_max 0.998
_diffrn_reflns_theta_full 25.242
_diffrn_reflns_theta_max 36.309
_diffrn_reflns_theta_min 2.731
_diffrn_source 'micro-focus sealed tube'
_exptl_absorpt_coefficient_mu 1.9923
_exptl_absorpt_correction_type multi-scan
_exptl_absorpt_process_details 'SADABS, R. Blessing, 1995'
_exptl_crystal_colour orange
_exptl_crystal_density_diffrn 2.122
_exptl_crystal_description block
_exptl_crystal_F_000 2236
_exptl_crystal_recrystallization_method 'Re-crystallisation from solvent: THF'
_exptl_crystal_size_max 0.15
_exptl_crystal_size_mid 0.15
_exptl_crystal_size_min 0.15
_exptl_transmission_factor_max 0.7417
_exptl_transmission_factor_min 0.7417
_refine_diff_density_max 3.468
_refine_diff_density_min -1.875
_refine_diff_density_rms 0.120
_refine_ls_extinction_method none
_refine_ls_goodness_of_fit_ref 1.013
_refine_ls_hydrogen_treatment constr
_refine_ls_matrix_type full
_refine_ls_number_parameters 185
_refine_ls_number_reflns 8281
_refine_ls_number_restraints 0
_refine_ls_restrained_S_all 1.013
_refine_ls_R_factor_all 0.0545
_refine_ls_R_factor_gt 0.0434
_refine_ls_shift/su_max 0.001
_refine_ls_shift/su_mean 0.000
_refine_ls_structure_factor_coef Fsqd
_refine_ls_weighting_details 'w=1/[\s^2^(Fo^2^)+(0.0737P)^2^+6.4110P] where P=(Fo^2^+2Fc^2^)/3'
_refine_ls_weighting_scheme calc
_refine_ls_wR_factor_gt 0.1277
_refine_ls_wR_factor_ref 0.1368
_reflns_Friedel_coverage 0.000
_reflns_number_gt 6901
_reflns_number_total 8281
_reflns_threshold_expression 'I > 2\s(I)'
_cod_data_source_file d2sc01998a2.cif
_cod_data_source_block 19032final_a_sq
_cod_depositor_comments 'Adding full bibliography for 1566932--1566937.cif.'
_cod_original_cell_volume 5129.9(12)
_cod_database_code 1566936
_shelx_shelxl_version_number 2018/3
_shelx_space_group_comment
;
The symmetry employed for this shelxl refinement is uniquely defined
by the following loop, which should always be used as a source of
symmetry information in preference to the above space-group names.
They are only intended as comments.
;

loop_
_space_group_symop_operation_xyz
'x, y, z'
'-y, x-y, z'
'-x+y, -x, z'
'y, x, -z+1/2'
'x-y, -y, -z+1/2'
'-x, -x+y, -z+1/2'
'-x, -y, -z'
'y, -x+y, -z'
'x-y, x, -z'
'-y, -x, z-1/2'
'-x+y, y, z-1/2'
'x, x-y, z-1/2'

loop_
_atom_site_label
_atom_site_type_symbol
_atom_site_fract_x
_atom_site_fract_y
_atom_site_fract_z
_atom_site_U_iso_or_equiv
_atom_site_adp_type
_atom_site_occupancy
_atom_site_site_symmetry_order
_atom_site_calc_flag
_atom_site_refinement_flags_posn
_atom_site_refinement_flags_adp
_atom_site_refinement_flags_occupancy
_atom_site_disorder_assembly
_atom_site_disorder_group
Ga1 Ga 0.333333 0.666667 0.28607(2) 0.01632(7) Uani 1 3 d S T P . .
Cl1 Cl 0.73505(3) 0.85132(3) 0.52243(2) 0.02104(8) Uani 1 1 d . . . . .
P1 P 0.44670(3) 0.60510(3) 0.37595(2) 0.01848(8) Uani 1 1 d . . . . .
N1 N 0.333333 0.666667 0.20837(10) 0.0206(4) Uani 1 3 d S T P . .
C1 C 0.44374(15) 0.71426(14) 0.19606(6) 0.0222(3) Uani 1 1 d . . . . .
B3 B 0.95517(13) 1.03463(13) 0.55109(6) 0.0155(3) Uani 1 1 d . . . . .
C3 C 0.58865(19) 0.80089(17) 0.13997(8) 0.0333(4) Uani 1 1 d . . . . .
H3 H 0.616107 0.830611 0.108114 0.040 Uiso 1 1 calc R U . . .
C2 C 0.48359(18) 0.75889(16) 0.14980(7) 0.0288(4) Uani 1 1 d . . . . .
H2 H 0.439179 0.760820 0.124787 0.035 Uiso 1 1 calc R U . . .
N2 N 0.46296(11) 0.67116(12) 0.28075(5) 0.0214(3) Uani 1 1 d . . . . .
Cu2 Cu 0.333333 0.666667 0.38272(2) 0.01570(7) Uani 1 3 d S T P . .
Cl2 Cl 0.90703(4) 1.07148(4) 0.60429(2) 0.02405(9) Uani 1 1 d . . . . .
B2 B 0.87131(13) 0.92755(13) 0.51192(6) 0.0147(2) Uani 1 1 d . . . . .
C4 C 0.65304(17) 0.79903(17) 0.17707(8) 0.0319(4) Uani 1 1 d . . . . .
H4 H 0.724641 0.826999 0.170200 0.038 Uiso 1 1 calc R U . . .
C5 C 0.61453(15) 0.75692(16) 0.22415(8) 0.0277(3) Uani 1 1 d . . . . .
H5 H 0.660098 0.757595 0.249270 0.033 Uiso 1 1 calc R U . . .
C6 C 0.50820(14) 0.71327(14) 0.23474(6) 0.0220(3) Uani 1 1 d . . . . .
C7 C 0.52800(15) 0.66735(18) 0.32049(7) 0.0285(4) Uani 1 1 d . . . . .
H7A H 0.583368 0.738313 0.329044 0.034 Uiso 1 1 calc R U . . .
H7AB H 0.560874 0.627369 0.309107 0.034 Uiso 1 1 calc R U . . .
C9 C 0.53936(13) 0.65426(14) 0.42917(7) 0.0231(3) Uani 1 1 d . . . . .
H9 H 0.587501 0.729390 0.422316 0.028 Uiso 1 1 calc R U . . .
C8 C 0.60710(16) 0.60515(19) 0.43460(9) 0.0328(4) Uani 1 1 d . . . . .
H8A H 0.659185 0.641586 0.460719 0.049 Uiso 1 1 calc R U . . .
H8B H 0.641750 0.610075 0.402605 0.049 Uiso 1 1 calc R U . . .
H8C H 0.563965 0.532181 0.443969 0.049 Uiso 1 1 calc R U . . .
C10 C 0.48348(15) 0.64923(17) 0.47818(7) 0.0274(3) Uani 1 1 d . . . . .
H10A H 0.534135 0.679385 0.505441 0.041 Uiso 1 1 calc R U . . .
H10B H 0.433502 0.576864 0.486098 0.041 Uiso 1 1 calc R U . . .
H10C H 0.447003 0.688203 0.474382 0.041 Uiso 1 1 calc R U . . .
C11 C 0.34114(17) 0.40191(15) 0.41169(9) 0.0309(4) Uani 1 1 d . . . . .
H11A H 0.320301 0.329123 0.406018 0.046 Uiso 1 1 calc R U . . .
H11B H 0.279386 0.409053 0.413528 0.046 Uiso 1 1 calc R U . . .
H11C H 0.379690 0.425422 0.443304 0.046 Uiso 1 1 calc R U . . .
C12 C 0.40986(16) 0.46760(15) 0.36838(7) 0.0258(3) Uani 1 1 d . . . . .
H12 H 0.475231 0.464513 0.370250 0.031 Uiso 1 1 calc R U . . .
C13 C 0.3618(3) 0.4247(2) 0.31711(9) 0.0452(6) Uani 1 1 d . . . . .
H13A H 0.354222 0.356033 0.312564 0.068 Uiso 1 1 calc R U . . .
H13B H 0.406686 0.471294 0.290709 0.068 Uiso 1 1 calc R U . . .
H13C H 0.293605 0.419191 0.315141 0.068 Uiso 1 1 calc R U . . .

loop_
_atom_site_aniso_label
_atom_site_aniso_U_11
_atom_site_aniso_U_22
_atom_site_aniso_U_33
_atom_site_aniso_U_23
_atom_site_aniso_U_13
_atom_site_aniso_U_12
Ga1 0.01694(9) 0.01694(9) 0.01507(12) 0.000 0.000 0.00847(5)
Cl1 0.01399(14) 0.01867(15) 0.02839(18) 0.00279(12) 0.00499(12) 0.00661(12)
P1 0.01725(17) 0.02023(18) 0.02094(17) 0.00490(13) 0.00135(13) 0.01161(15)
N1 0.0216(7) 0.0216(7) 0.0187(9) 0.000 0.000 0.0108(3)
C1 0.0246(7) 0.0238(7) 0.0176(6) 0.0028(5) 0.0053(5) 0.0116(6)
B3 0.0160(6) 0.0166(6) 0.0136(6) -0.0005(5) 0.0014(5) 0.0080(5)
C3 0.0412(11) 0.0312(9) 0.0259(8) 0.0063(7) 0.0180(8) 0.0170(9)
C2 0.0375(10) 0.0315(9) 0.0174(6) 0.0036(6) 0.0081(6) 0.0173(8)
N2 0.0185(6) 0.0279(7) 0.0203(6) 0.0083(5) 0.0049(4) 0.0136(5)
Cu2 0.01409(9) 0.01409(9) 0.01892(14) 0.000 0.000 0.00704(5)
Cl2 0.02845(19) 0.02767(19) 0.01825(15) -0.00349(13) 0.00596(13) 0.01570(16)
B2 0.0134(6) 0.0150(6) 0.0150(6) 0.0006(5) 0.0011(5) 0.0066(5)
C4 0.0312(9) 0.0287(9) 0.0357(9) 0.0062(7) 0.0185(8) 0.0149(8)
C5 0.0226(7) 0.0301(9) 0.0320(8) 0.0071(7) 0.0111(6) 0.0143(7)
C6 0.0211(7) 0.0234(7) 0.0227(7) 0.0047(5) 0.0065(5) 0.0120(6)
C7 0.0211(7) 0.0427(11) 0.0267(8) 0.0125(7) 0.0054(6) 0.0197(8)
C9 0.0167(6) 0.0232(7) 0.0279(7) 0.0052(6) -0.0020(5) 0.0088(6)
C8 0.0228(8) 0.0406(11) 0.0396(10) 0.0053(8) -0.0034(7) 0.0194(8)
C10 0.0239(8) 0.0319(9) 0.0257(7) -0.0007(6) -0.0049(6) 0.0133(7)
C11 0.0298(9) 0.0194(7) 0.0435(11) 0.0041(7) 0.0011(8) 0.0123(7)
C12 0.0340(9) 0.0250(8) 0.0265(7) -0.0010(6) -0.0027(6) 0.0208(7)
C13 0.077(2) 0.0373(12) 0.0361(11) -0.0120(9) -0.0198(12) 0.0400(13)

loop_
_atom_type_symbol
_atom_type_description
_atom_type_scat_dispersion_real
_atom_type_scat_dispersion_imag
_atom_type_scat_source
C C 0.0033 0.0016 'International Tables Vol C Tables 4.2.6.8 and 6.1.1.4'
H H 0.0000 0.0000 'International Tables Vol C Tables 4.2.6.8 and 6.1.1.4'
B B 0.0013 0.0007 'International Tables Vol C Tables 4.2.6.8 and 6.1.1.4'
Cl Cl 0.1484 0.1585 'International Tables Vol C Tables 4.2.6.8 and 6.1.1.4'
Cu Cu 0.3201 1.2651 'International Tables Vol C Tables 4.2.6.8 and 6.1.1.4'
Ga Ga 0.2307 1.6083 'International Tables Vol C Tables 4.2.6.8 and 6.1.1.4'
N N 0.0061 0.0033 'International Tables Vol C Tables 4.2.6.8 and 6.1.1.4'
O O 0.0106 0.0060 'International Tables Vol C Tables 4.2.6.8 and 6.1.1.4'
P P 0.1023 0.0942 'International Tables Vol C Tables 4.2.6.8 and 6.1.1.4'

loop_
_geom_angle_atom_site_label_1
_geom_angle_atom_site_label_2
_geom_angle_atom_site_label_3
_geom_angle
_geom_angle_site_symmetry_1
_geom_angle_site_symmetry_3
_geom_angle_publ_flag
N2 Ga1 N2 119.454(12) . 2_665 ?
N2 Ga1 N2 119.452(12) . 3_565 ?
N2 Ga1 N2 119.453(12) 2_665 3_565 ?
N2 Ga1 N1 85.74(4) . . ?
N2 Ga1 N1 85.74(4) 2_665 . ?
N2 Ga1 N1 85.74(4) 3_565 . ?
N2 Ga1 Cu2 94.26(4) . . ?
N2 Ga1 Cu2 94.26(4) 2_665 . ?
N2 Ga1 Cu2 94.26(4) 3_565 . ?
N1 Ga1 Cu2 180.0 . . ?
C7 P1 C12 103.14(10) . . ?
C7 P1 C9 103.94(9) . . ?
C12 P1 C9 105.73(8) . . ?
C7 P1 Cu2 106.98(6) . . ?
C12 P1 Cu2 125.54(7) . . ?
C9 P1 Cu2 109.48(6) . . ?
C1 N1 C1 115.16(9) 2_665 3_565 ?
C1 N1 C1 115.16(9) 2_665 . ?
C1 N1 C1 115.16(9) 3_565 . ?
C1 N1 Ga1 102.90(12) 2_665 . ?
C1 N1 Ga1 102.90(12) 3_565 . ?
C1 N1 Ga1 102.91(12) . . ?
C2 C1 C6 121.48(18) . . ?
C2 C1 N1 122.64(19) . . ?
C6 C1 N1 115.88(16) . . ?
B3 B3 B3 59.998(1) 3_675 2_765 ?
B3 B3 B2 108.00(10) 3_675 . ?
B3 B3 B2 60.23(11) 2_765 . ?
B3 B3 B2 60.11(11) 3_675 3_675 ?
B3 B3 B2 107.90(9) 2_765 3_675 ?
B2 B3 B2 107.34(13) . 3_675 ?
B3 B3 B2 107.87(8) 3_675 8_566 ?
B3 B3 B2 107.95(8) 2_765 8_566 ?
B2 B3 B2 59.66(7) . 8_566 ?
B2 B3 B2 59.61(7) 3_675 8_566 ?
B3 B3 Cl2 122.16(8) 3_675 . ?
B3 B3 Cl2 122.05(8) 2_765 . ?
B2 B3 Cl2 121.68(11) . . ?
B2 B3 Cl2 121.90(11) 3_675 . ?
B2 B3 Cl2 121.34(11) 8_566 . ?
C4 C3 C2 119.48(18) . . ?
C4 C3 H3 120.3 . . ?
C2 C3 H3 120.3 . . ?
C1 C2 C3 120.0(2) . . ?
C1 C2 H2 120.0 . . ?
C3 C2 H2 120.0 . . ?
C6 N2 C7 118.46(14) . . ?
C6 N2 Ga1 109.67(11) . . ?
C7 N2 Ga1 128.96(12) . . ?
P1 Cu2 P1 119.395(4) 2_665 3_565 ?
P1 Cu2 P1 119.391(4) 2_665 . ?
P1 Cu2 P1 119.390(4) 3_565 . ?
P1 Cu2 Ga1 85.504(14) 2_665 . ?
P1 Cu2 Ga1 85.504(14) 3_565 . ?
P1 Cu2 Ga1 85.503(14) . . ?
B2 B2 B2 108.05(10) 8_566 9_656 ?
B2 B2 Cl1 120.93(11) 8_566 . ?
B2 B2 Cl1 121.36(11) 9_656 . ?
B2 B2 B3 60.30(8) 8_566 . ?
B2 B2 B3 108.04(9) 9_656 . ?
Cl1 B2 B3 122.79(11) . . ?
B2 B2 B3 108.01(9) 8_566 2_765 ?
B2 B2 B3 60.25(8) 9_656 2_765 ?
Cl1 B2 B3 123.11(11) . 2_765 ?
B3 B2 B3 59.67(12) . 2_765 ?
B2 B2 B3 60.12(10) 8_566 9_656 ?
B2 B2 B3 60.05(10) 9_656 9_656 ?
Cl1 B2 B3 119.81(11) . 9_656 ?
B3 B2 B3 108.47(13) . 9_656 ?
B3 B2 B3 108.37(13) 2_765 9_656 ?
C3 C4 C5 121.13(19) . . ?
C3 C4 H4 119.4 . . ?
C5 C4 H4 119.4 . . ?
C4 C5 C6 120.3(2) . . ?
C4 C5 H5 119.9 . . ?
C6 C5 H5 119.9 . . ?
N2 C6 C5 124.45(17) . . ?
N2 C6 C1 117.93(15) . . ?
C5 C6 C1 117.60(16) . . ?
N2 C7 P1 108.61(12) . . ?
N2 C7 H7A 110.0 . . ?
P1 C7 H7A 110.0 . . ?
N2 C7 H7AB 110.0 . . ?
P1 C7 H7AB 110.0 . . ?
H7A C7 H7AB 108.3 . . ?
C8 C9 C10 111.82(16) . . ?
C8 C9 P1 115.13(15) . . ?
C10 C9 P1 110.63(12) . . ?
C8 C9 H9 106.2 . . ?
C10 C9 H9 106.2 . . ?
P1 C9 H9 106.2 . . ?
C9 C8 H8A 109.5 . . ?
C9 C8 H8B 109.5 . . ?
H8A C8 H8B 109.5 . . ?
C9 C8 H8C 109.5 . . ?
H8A C8 H8C 109.5 . . ?
H8B C8 H8C 109.5 . . ?
C9 C10 H10A 109.5 . . ?
C9 C10 H10B 109.5 . . ?
H10A C10 H10B 109.5 . . ?
C9 C10 H10C 109.5 . . ?
H10A C10 H10C 109.5 . . ?
H10B C10 H10C 109.5 . . ?
C12 C11 H11A 109.5 . . ?
C12 C11 H11B 109.5 . . ?
H11A C11 H11B 109.5 . . ?
C12 C11 H11C 109.5 . . ?
H11A C11 H11C 109.5 . . ?
H11B C11 H11C 109.5 . . ?
C13 C12 C11 112.5(2) . . ?
C13 C12 P1 112.29(14) . . ?
C11 C12 P1 111.14(13) . . ?
C13 C12 H12 106.8 . . ?
C11 C12 H12 106.8 . . ?
P1 C12 H12 106.8 . . ?
C12 C13 H13A 109.5 . . ?
C12 C13 H13B 109.5 . . ?
H13A C13 H13B 109.5 . . ?
C12 C13 H13C 109.5 . . ?
H13A C13 H13C 109.5 . . ?
H13B C13 H13C 109.5 . . ?

loop_
_geom_bond_atom_site_label_1
_geom_bond_atom_site_label_2
_geom_bond_distance
_geom_bond_site_symmetry_2
_geom_bond_publ_flag
Ga1 N2 1.9059(14) . ?
Ga1 N2 1.9060(14) 2_665 ?
Ga1 N2 1.9060(15) 3_565 ?
Ga1 N1 2.069(3) . ?
Ga1 Cu2 2.5737(5) . ?
Cl1 B2 1.7862(17) . ?
P1 C7 1.8407(19) . ?
P1 C12 1.8497(19) . ?
P1 C9 1.8554(18) . ?
P1 Cu2 2.2994(5) . ?
N1 C1 1.4676(19) 2_665 ?
N1 C1 1.468(2) 3_565 ?
N1 C1 1.4676(19) . ?
C1 C2 1.385(2) . ?
C1 C6 1.414(3) . ?
B3 B3 1.783(3) 3_675 ?
B3 B3 1.783(3) 2_765 ?
B3 B2 1.790(2) . ?
B3 B2 1.793(2) 3_675 ?
B3 B2 1.795(2) 8_566 ?
B3 Cl2 1.7940(16) . ?
C3 C4 1.388(4) . ?
C3 C2 1.391(3) . ?
C3 H3 0.9500 . ?
C2 H2 0.9500 . ?
N2 C6 1.388(2) . ?
N2 C7 1.456(2) . ?
B2 B2 1.7834(19) 8_566 ?
B2 B2 1.7835(19) 9_656 ?
C4 C5 1.391(3) . ?
C4 H4 0.9500 . ?
C5 C6 1.409(3) . ?
C5 H5 0.9500 . ?
C7 H7A 0.9900 . ?
C7 H7AB 0.9900 . ?
C9 C8 1.523(3) . ?
C9 C10 1.530(3) . ?
C9 H9 1.0000 . ?
C8 H8A 0.9800 . ?
C8 H8B 0.9800 . ?
C8 H8C 0.9800 . ?
C10 H10A 0.9800 . ?
C10 H10B 0.9800 . ?
C10 H10C 0.9800 . ?
C11 C12 1.529(3) . ?
C11 H11A 0.9800 . ?
C11 H11B 0.9800 . ?
C11 H11C 0.9800 . ?
C12 C13 1.526(3) . ?
C12 H12 1.0000 . ?
C13 H13A 0.9800 . ?
C13 H13B 0.9800 . ?
C13 H13C 0.9800 . ?

loop_
_geom_torsion_atom_site_label_1
_geom_torsion_atom_site_label_2
_geom_torsion_atom_site_label_3
_geom_torsion_atom_site_label_4
_geom_torsion
_geom_torsion_site_symmetry_1
_geom_torsion_site_symmetry_2
_geom_torsion_site_symmetry_3
_geom_torsion_site_symmetry_4
_geom_torsion_publ_flag
C1 N1 C1 C2 -48.4(3) 2_665 . . . ?
C1 N1 C1 C2 89.3(2) 3_565 . . . ?
Ga1 N1 C1 C2 -159.52(16) . . . . ?
C1 N1 C1 C6 130.8(2) 2_665 . . . ?
C1 N1 C1 C6 -91.5(3) 3_565 . . . ?
Ga1 N1 C1 C6 19.65(15) . . . . ?
C6 C1 C2 C3 2.2(3) . . . . ?
N1 C1 C2 C3 -178.65(17) . . . . ?
C4 C3 C2 C1 -1.0(3) . . . . ?
B3 B3 B2 B2 -100.59(11) 3_675 . . 8_566 ?
B3 B3 B2 B2 -138.26(9) 2_765 . . 8_566 ?
B2 B3 B2 B2 -37.17(6) 3_675 . . 8_566 ?
Cl2 B3 B2 B2 110.31(13) . . . 8_566 ?
B3 B3 B2 B2 0.33(15) 3_675 . . 9_656 ?
B3 B3 B2 B2 -37.34(11) 2_765 . . 9_656 ?
B2 B3 B2 B2 63.75(15) 3_675 . . 9_656 ?
B2 B3 B2 B2 100.92(14) 8_566 . . 9_656 ?
Cl2 B3 B2 B2 -148.77(12) . . . 9_656 ?
B3 B3 B2 Cl1 149.75(10) 3_675 . . . ?
B3 B3 B2 Cl1 112.08(13) 2_765 . . . ?
B2 B3 B2 Cl1 -146.83(13) 3_675 . . . ?
B2 B3 B2 Cl1 -109.66(13) 8_566 . . . ?
Cl2 B3 B2 Cl1 0.65(19) . . . . ?
B3 B3 B2 B3 37.67(6) 3_675 . . 2_765 ?
B2 B3 B2 B3 101.09(10) 3_675 . . 2_765 ?
B2 B3 B2 B3 138.26(9) 8_566 . . 2_765 ?
Cl2 B3 B2 B3 -111.43(13) . . . 2_765 ?
B3 B3 B2 B3 -63.25(15) 3_675 . . 9_656 ?
B3 B3 B2 B3 -100.93(15) 2_765 . . 9_656 ?
B2 B3 B2 B3 0.16(15) 3_675 . . 9_656 ?
B2 B3 B2 B3 37.34(12) 8_566 . . 9_656 ?
Cl2 B3 B2 B3 147.64(9) . . . 9_656 ?
C2 C3 C4 C5 -0.7(3) . . . . ?
C3 C4 C5 C6 1.2(3) . . . . ?
C7 N2 C6 C5 -2.7(3) . . . . ?
Ga1 N2 C6 C5 159.67(16) . . . . ?
C7 N2 C6 C1 178.50(18) . . . . ?
Ga1 N2 C6 C1 -19.1(2) . . . . ?
C4 C5 C6 N2 -178.81(19) . . . . ?
C4 C5 C6 C1 0.0(3) . . . . ?
C2 C1 C6 N2 177.16(18) . . . . ?
N1 C1 C6 N2 -2.0(2) . . . . ?
C2 C1 C6 C5 -1.7(3) . . . . ?
N1 C1 C6 C5 179.11(15) . . . . ?
C6 N2 C7 P1 -178.58(14) . . . . ?
Ga1 N2 C7 P1 22.9(2) . . . . ?
C12 P1 C7 N2 93.55(15) . . . . ?
C9 P1 C7 N2 -156.28(14) . . . . ?
Cu2 P1 C7 N2 -40.50(16) . . . . ?
C7 P1 C9 C8 -76.06(16) . . . . ?
C12 P1 C9 C8 32.20(16) . . . . ?
Cu2 P1 C9 C8 169.93(13) . . . . ?
C7 P1 C9 C10 155.97(14) . . . . ?
C12 P1 C9 C10 -95.77(14) . . . . ?
Cu2 P1 C9 C10 41.97(14) . . . . ?
C7 P1 C12 C13 -53.2(2) . . . . ?
C9 P1 C12 C13 -162.03(18) . . . . ?
Cu2 P1 C12 C13 69.2(2) . . . . ?
C7 P1 C12 C11 179.81(14) . . . . ?
C9 P1 C12 C11 70.98(16) . . . . ?
Cu2 P1 C12 C11 -57.83(16) . . . . ?
